data_7710119
loop_
_publ_author_name
'Trifonov, Alexander'
'Tolpygin, Aleksei'
'Sachkova, Anastasia'
'Mikhailychev, Alexander'
'Ob&#x2019;edkov, A. M.'
'Glukhova, Tatyana'
'Cherkasov, Anton'
'Fukin, Georgii K.'

_publ_section_title
;
 Sc and Y bis(alkyl) complexes supported by bi- and tridentate amidinate
 ligands. Synthesis, structure and catalytic activity in polymerization of
 isoprene and 1-heptene.
;
_journal_name_full 'Dalton Transactions'
_journal_paper_doi 10.1039/D2DT00866A
_journal_year 2022
_chemical_formula_moiety 'C33 H57 N2 O Si2 Y'
_chemical_formula_sum 'C33 H57 N2 O Si2 Y'
_chemical_formula_weight 642.89
_space_group_crystal_system triclinic
_space_group_IT_number 2
_space_group_name_Hall '-P 1'
_space_group_name_H-M_alt 'P -1'
_atom_sites_solution_hydrogens geom
_atom_sites_solution_primary dual
_atom_sites_solution_secondary difmap
_audit_creation_method SHELXL-2018/3
_audit_update_record
;
2022-02-25 deposited with the CCDC.	2022-04-25 downloaded from the CCDC.
;
_cell_angle_alpha 94.646(2)
_cell_angle_beta 99.027(2)
_cell_angle_gamma 111.260(2)
_cell_formula_units_Z 2
_cell_length_a 11.1445(5)
_cell_length_b 11.4646(5)
_cell_length_c 15.5390(7)
_cell_measurement_reflns_used 9887
_cell_measurement_temperature 100(2)
_cell_measurement_theta_max 27.88
_cell_measurement_theta_min 2.19
_cell_volume 1806.72(14)
_computing_cell_refinement 'Saint 8.38a'
_computing_data_collection APEX3
_computing_data_reduction 'Saint 8.38a'
_computing_structure_refinement 'SHELXL 2018/3'
_computing_structure_solution 'SHELXT 2018/2'
_diffrn_ambient_temperature 100(2)
_diffrn_measured_fraction_theta_full 0.998
_diffrn_measured_fraction_theta_max 0.996
_diffrn_measurement_device_type 'Bruker D8 Quest (CMOS)'
_diffrn_measurement_method '\w scans'
_diffrn_radiation_type MoK\a
_diffrn_radiation_wavelength 0.71073
_diffrn_reflns_av_R_equivalents 0.0412
_diffrn_reflns_av_unetI/netI 0.0538
_diffrn_reflns_Laue_measured_fraction_full 0.998
_diffrn_reflns_Laue_measured_fraction_max 0.996
_diffrn_reflns_limit_h_max 14
_diffrn_reflns_limit_h_min -14
_diffrn_reflns_limit_k_max 14
_diffrn_reflns_limit_k_min -14
_diffrn_reflns_limit_l_max 19
_diffrn_reflns_limit_l_min -19
_diffrn_reflns_number 19408
_diffrn_reflns_point_group_measured_fraction_full 0.998
_diffrn_reflns_point_group_measured_fraction_max 0.996
_diffrn_reflns_theta_full 25.242
_diffrn_reflns_theta_max 27.091
_diffrn_reflns_theta_min 2.001
_diffrn_source 'microfocus source'
_exptl_absorpt_coefficient_mu 1.705
_exptl_absorpt_correction_T_max 0.746
_exptl_absorpt_correction_T_min 0.582
_exptl_absorpt_correction_type multi-scan
_exptl_absorpt_process_details SADABS
_exptl_crystal_colour white
_exptl_crystal_density_diffrn 1.182
_exptl_crystal_description plate
_exptl_crystal_F_000 688
_exptl_crystal_size_max 0.360
_exptl_crystal_size_mid 0.240
_exptl_crystal_size_min 0.090
_refine_diff_density_max 0.624
_refine_diff_density_min -0.682
_refine_diff_density_rms 0.062
_refine_ls_extinction_method none
_refine_ls_goodness_of_fit_ref 1.035
_refine_ls_hydrogen_treatment constr
_refine_ls_matrix_type full
_refine_ls_number_parameters 627
_refine_ls_number_reflns 7928
_refine_ls_number_restraints 1084
_refine_ls_restrained_S_all 1.039
_refine_ls_R_factor_all 0.0554
_refine_ls_R_factor_gt 0.0384
_refine_ls_shift/su_max 0.001
_refine_ls_shift/su_mean 0.000
_refine_ls_structure_factor_coef Fsqd
_refine_ls_weighting_details 'w=1/[\s^2^(Fo^2^)+(0.0484P)^2^+0.2643P] where P=(Fo^2^+2Fc^2^)/3'
_refine_ls_weighting_scheme calc
_refine_ls_wR_factor_gt 0.0879
_refine_ls_wR_factor_ref 0.0940
_reflns_Friedel_coverage 0.000
_reflns_number_gt 6387
_reflns_number_total 7928
_reflns_threshold_expression 'I > 2\s(I)'
_cod_data_source_file d2dt00866a2.cif
_cod_data_source_block yamsime3
_cod_database_code 7710119
_shelx_shelxl_version_number 2018/3
_shelx_space_group_comment
;
The symmetry employed for this shelxl refinement is uniquely defined
by the following loop, which should always be used as a source of
symmetry information in preference to the above space-group names.
They are only intended as comments.
;
_shelx_estimated_absorpt_t_min 0.579
_shelx_estimated_absorpt_t_max 0.862

loop_
_space_group_symop_operation_xyz
'x, y, z'
'-x, -y, -z'

loop_
_atom_site_label
_atom_site_type_symbol
_atom_site_fract_x
_atom_site_fract_y
_atom_site_fract_z
_atom_site_U_iso_or_equiv
_atom_site_adp_type
_atom_site_occupancy
_atom_site_site_symmetry_order
_atom_site_calc_flag
_atom_site_refinement_flags_posn
_atom_site_refinement_flags_adp
_atom_site_refinement_flags_occupancy
_atom_site_disorder_assembly
_atom_site_disorder_group
Y1 Y 0.66547(2) 0.32239(2) 0.28095(2) 0.02374(8) Uani 1 1 d D . . . .
N1 N 0.8377(7) 0.2671(7) 0.2575(6) 0.025(2) Uani 0.491(3) 1 d D U P A 1
N2 N 0.7911(7) 0.4072(7) 0.1834(5) 0.0228(18) Uani 0.491(3) 1 d D U P A 1
C1 C 0.8681(7) 0.3414(7) 0.1966(5) 0.0188(18) Uani 0.491(3) 1 d D U P A 1
C2 C 0.9766(5) 0.3513(5) 0.1429(3) 0.0197(13) Uani 0.491(3) 1 d D U P A 1
C3 C 0.9122(7) 0.3171(7) 0.0448(3) 0.0222(16) Uani 0.491(3) 1 d D U P A 1
H3A H 0.871698 0.377133 0.028303 0.033 Uiso 0.491(3) 1 calc R U P A 1
H3B H 0.844704 0.231228 0.033674 0.033 Uiso 0.491(3) 1 calc R U P A 1
H3C H 0.979095 0.321208 0.009789 0.033 Uiso 0.491(3) 1 calc R U P A 1
C4 C 1.0813(7) 0.4853(6) 0.1596(5) 0.0228(16) Uani 0.491(3) 1 d D U P A 1
H4A H 1.041931 0.543869 0.137945 0.034 Uiso 0.491(3) 1 calc R U P A 1
H4B H 1.152075 0.487490 0.128676 0.034 Uiso 0.491(3) 1 calc R U P A 1
H4C H 1.117228 0.510698 0.223017 0.034 Uiso 0.491(3) 1 calc R U P A 1
C5 C 1.0463(6) 0.2597(6) 0.1640(6) 0.0266(16) Uani 0.491(3) 1 d D U P A 1
H5A H 1.088809 0.279205 0.226503 0.040 Uiso 0.491(3) 1 calc R U P A 1
H5B H 1.112767 0.269413 0.127749 0.040 Uiso 0.491(3) 1 calc R U P A 1
H5C H 0.981620 0.172442 0.151284 0.040 Uiso 0.491(3) 1 calc R U P A 1
C6 C 0.8938(6) 0.1910(4) 0.3017(4) 0.0214(17) Uani 0.491(3) 1 d DG U P A 1
C7 C 0.9959(8) 0.2455(4) 0.3746(5) 0.025(2) Uani 0.491(3) 1 d DG U P A 1
C8 C 1.0466(8) 0.1697(6) 0.4214(5) 0.033(2) Uani 0.491(3) 1 d DG U P A 1
H8A H 1.116314 0.206997 0.471206 0.039 Uiso 0.491(3) 1 calc R U P A 1
C9 C 0.9952(5) 0.0395(6) 0.3954(4) 0.0364(18) Uani 0.491(3) 1 d DG U P A 1
H9A H 1.029779 -0.012345 0.427343 0.044 Uiso 0.491(3) 1 calc R U P A 1
C10 C 0.8931(4) -0.0151(4) 0.3225(3) 0.0269(13) Uani 0.491(3) 1 d DG U P A 1
H10A H 0.857951 -0.104104 0.304681 0.032 Uiso 0.491(3) 1 calc R U P A 1
C11 C 0.8424(4) 0.0607(4) 0.2757(3) 0.0216(13) Uani 0.491(3) 1 d DG U P A 1
C12 C 1.048(2) 0.3857(9) 0.4056(14) 0.034(4) Uani 0.491(3) 1 d D U P A 1
H12A H 1.099398 0.404420 0.465897 0.051 Uiso 0.491(3) 1 calc R U P A 1
H12B H 0.974749 0.413687 0.404401 0.051 Uiso 0.491(3) 1 calc R U P A 1
H12C H 1.104695 0.430458 0.366656 0.051 Uiso 0.491(3) 1 calc R U P A 1
C13 C 0.7307(5) -0.0008(5) 0.1973(3) 0.0297(13) Uani 0.491(3) 1 d D U P A 1
H13A H 0.699951 -0.093023 0.193610 0.045 Uiso 0.491(3) 1 calc R U P A 1
H13B H 0.761330 0.024395 0.143321 0.045 Uiso 0.491(3) 1 calc R U P A 1
H13C H 0.658434 0.026376 0.204052 0.045 Uiso 0.491(3) 1 calc R U P A 1
C14 C 0.7850(5) 0.5027(4) 0.1322(3) 0.0186(14) Uani 0.491(3) 1 d DG U P A 1
C15 C 0.6932(5) 0.4699(3) 0.0536(3) 0.0140(12) Uani 0.491(3) 1 d DG U P A 1
C16 C 0.6798(4) 0.5635(4) 0.0060(3) 0.0188(13) Uani 0.491(3) 1 d DG U P A 1
H16A H 0.617106 0.541076 -0.047688 0.023 Uiso 0.491(3) 1 calc R U P A 1
C17 C 0.7581(5) 0.6899(4) 0.0370(3) 0.0162(13) Uani 0.491(3) 1 d DG U P A 1
H17A H 0.748916 0.753923 0.004450 0.019 Uiso 0.491(3) 1 calc R U P A 1
C18 C 0.8498(5) 0.7227(3) 0.1155(3) 0.0154(12) Uani 0.491(3) 1 d DG U P A 1
H18A H 0.903338 0.809146 0.136711 0.018 Uiso 0.491(3) 1 calc R U P A 1
C19 C 0.8633(5) 0.6291(4) 0.1631(3) 0.0200(13) Uani 0.491(3) 1 d DG U P A 1
C20 C 0.6006(6) 0.3350(5) 0.0219(4) 0.0220(13) Uani 0.491(3) 1 d D U P A 1
H20A H 0.651005 0.282703 0.011132 0.033 Uiso 0.491(3) 1 calc R U P A 1
H20B H 0.541008 0.330750 -0.032852 0.033 Uiso 0.491(3) 1 calc R U P A 1
H20C H 0.549312 0.303481 0.066851 0.033 Uiso 0.491(3) 1 calc R U P A 1
C21 C 0.9529(14) 0.6732(9) 0.2539(6) 0.0217(18) Uani 0.491(3) 1 d D U P A 1
H21A H 1.033531 0.743935 0.250648 0.033 Uiso 0.491(3) 1 calc R U P A 1
H21B H 0.975035 0.603200 0.273719 0.033 Uiso 0.491(3) 1 calc R U P A 1
H21C H 0.907686 0.700866 0.295644 0.033 Uiso 0.491(3) 1 calc R U P A 1
C22 C 0.4334(5) 0.1975(5) 0.2160(3) 0.0241(11) Uani 0.491(3) 1 d D U P A 1
H22A H 0.389548 0.195352 0.266883 0.029 Uiso 0.491(3) 1 calc R U P A 1
H22B H 0.407365 0.254905 0.179775 0.029 Uiso 0.491(3) 1 calc R U P A 1
Si1 Si 0.33794(17) 0.03699(17) 0.14897(16) 0.0210(4) Uani 0.491(3) 1 d D U P A 1
C23 C 0.1611(7) 0.0078(13) 0.1066(6) 0.031(2) Uani 0.491(3) 1 d D U P A 1
H23A H 0.118692 0.015051 0.156298 0.046 Uiso 0.491(3) 1 calc R U P A 1
H23B H 0.116630 -0.077367 0.072689 0.046 Uiso 0.491(3) 1 calc R U P A 1
H23C H 0.155489 0.070532 0.068499 0.046 Uiso 0.491(3) 1 calc R U P A 1
C24 C 0.3393(6) -0.0904(5) 0.2173(3) 0.0364(14) Uani 0.491(3) 1 d D U P A 1
H24A H 0.306205 -0.077814 0.270692 0.055 Uiso 0.491(3) 1 calc R U P A 1
H24B H 0.429302 -0.086686 0.233735 0.055 Uiso 0.491(3) 1 calc R U P A 1
H24C H 0.282977 -0.173362 0.183119 0.055 Uiso 0.491(3) 1 calc R U P A 1
C25 C 0.4097(4) 0.0131(4) 0.0508(3) 0.0269(11) Uani 0.491(3) 1 d D U P A 1
H25A H 0.396969 0.069164 0.009034 0.040 Uiso 0.491(3) 1 calc R U P A 1
H25B H 0.365879 -0.075146 0.022247 0.040 Uiso 0.491(3) 1 calc R U P A 1
H25C H 0.503938 0.032808 0.069952 0.040 Uiso 0.491(3) 1 calc R U P A 1
N1* N 0.8565(7) 0.2866(7) 0.2553(5) 0.0262(19) Uani 0.509(3) 1 d D U P A 2
N2* N 0.8110(6) 0.4304(7) 0.1901(5) 0.0215(17) Uani 0.509(3) 1 d D U P A 2
C1* C 0.8967(7) 0.3716(7) 0.2009(5) 0.0196(17) Uani 0.509(3) 1 d D U P A 2
C2* C 1.0107(5) 0.3909(6) 0.1509(3) 0.0191(13) Uani 0.509(3) 1 d D U P A 2
C3* C 0.9537(7) 0.3584(7) 0.0516(4) 0.0289(18) Uani 0.509(3) 1 d D U P A 2
H3D H 1.023669 0.361529 0.019570 0.043 Uiso 0.509(3) 1 calc R U P A 2
H3E H 0.916239 0.419825 0.033123 0.043 Uiso 0.509(3) 1 calc R U P A 2
H3F H 0.884850 0.273194 0.038534 0.043 Uiso 0.509(3) 1 calc R U P A 2
C4* C 1.1102(7) 0.5277(6) 0.1708(5) 0.0255(14) Uani 0.509(3) 1 d D U P A 2
H4D H 1.182865 0.535754 0.140371 0.038 Uiso 0.509(3) 1 calc R U P A 2
H4E H 1.144458 0.550902 0.234480 0.038 Uiso 0.509(3) 1 calc R U P A 2
H4F H 1.067173 0.584117 0.150350 0.038 Uiso 0.509(3) 1 calc R U P A 2
C5* C 1.0888(6) 0.3059(6) 0.1722(5) 0.0267(16) Uani 0.509(3) 1 d D U P A 2
H5D H 1.156399 0.320841 0.136320 0.040 Uiso 0.509(3) 1 calc R U P A 2
H5E H 1.028795 0.216808 0.158841 0.040 Uiso 0.509(3) 1 calc R U P A 2
H5F H 1.130662 0.326211 0.234758 0.040 Uiso 0.509(3) 1 calc R U P A 2
C6* C 0.9225(6) 0.2118(4) 0.2929(4) 0.0168(14) Uani 0.509(3) 1 d DG U P A 2
C7* C 1.0136(8) 0.2623(4) 0.3716(5) 0.0215(18) Uani 0.509(3) 1 d DG U P A 2
C8* C 1.0658(8) 0.1858(6) 0.4163(4) 0.0320(19) Uani 0.509(3) 1 d DG U P A 2
H8B H 1.128029 0.220226 0.470116 0.038 Uiso 0.509(3) 1 calc R U P A 2
C9* C 1.0269(6) 0.0588(5) 0.3822(3) 0.0378(19) Uani 0.509(3) 1 d DG U P A 2
H9B H 1.062530 0.006498 0.412793 0.045 Uiso 0.509(3) 1 calc R U P A 2
C10* C 0.9358(5) 0.0083(4) 0.3035(3) 0.0354(15) Uani 0.509(3) 1 d DG U P A 2
H10B H 0.909163 -0.078422 0.280237 0.043 Uiso 0.509(3) 1 calc R U P A 2
C11* C 0.8836(4) 0.0849(4) 0.2588(2) 0.0239(13) Uani 0.509(3) 1 d DG U P A 2
C12* C 1.054(3) 0.3989(9) 0.4098(14) 0.030(4) Uani 0.509(3) 1 d D U P A 2
H12D H 1.114482 0.417187 0.466688 0.045 Uiso 0.509(3) 1 calc R U P A 2
H12E H 0.975860 0.415329 0.418325 0.045 Uiso 0.509(3) 1 calc R U P A 2
H12F H 1.097698 0.453220 0.369368 0.045 Uiso 0.509(3) 1 calc R U P A 2
C13* C 0.7837(6) 0.0280(6) 0.1737(3) 0.0374(14) Uani 0.509(3) 1 d D U P A 2
H13D H 0.752990 -0.064532 0.166939 0.056 Uiso 0.509(3) 1 calc R U P A 2
H13E H 0.824355 0.058062 0.123995 0.056 Uiso 0.509(3) 1 calc R U P A 2
H13F H 0.708979 0.053518 0.174968 0.056 Uiso 0.509(3) 1 calc R U P A 2
C14* C 0.8172(5) 0.5317(4) 0.1398(3) 0.0156(12) Uani 0.509(3) 1 d DG U P A 2
C15* C 0.7349(5) 0.5062(4) 0.0577(3) 0.0222(13) Uani 0.509(3) 1 d DG U P A 2
C16* C 0.7239(5) 0.6053(4) 0.0155(3) 0.0240(14) Uani 0.509(3) 1 d DG U P A 2
H16B H 0.667620 0.587939 -0.040640 0.029 Uiso 0.509(3) 1 calc R U P A 2
C17* C 0.7952(6) 0.7298(4) 0.0553(4) 0.0286(16) Uani 0.509(3) 1 d DG U P A 2
H17B H 0.787737 0.797523 0.026433 0.034 Uiso 0.509(3) 1 calc R U P A 2
C18* C 0.8776(6) 0.7552(4) 0.1374(4) 0.0256(14) Uani 0.509(3) 1 d DG U P A 2
H18B H 0.926331 0.840328 0.164609 0.031 Uiso 0.509(3) 1 calc R U P A 2
C19* C 0.8885(6) 0.6562(5) 0.1796(3) 0.0166(12) Uani 0.509(3) 1 d DG U P A 2
C20* C 0.6517(6) 0.3736(5) 0.0127(4) 0.0311(15) Uani 0.509(3) 1 d D U P A 2
H20D H 0.666860 0.312994 0.049700 0.047 Uiso 0.509(3) 1 calc R U P A 2
H20E H 0.675350 0.359631 -0.044289 0.047 Uiso 0.509(3) 1 calc R U P A 2
H20F H 0.558724 0.361650 0.003427 0.047 Uiso 0.509(3) 1 calc R U P A 2
C21* C 0.9774(15) 0.6914(9) 0.2704(6) 0.0271(19) Uani 0.509(3) 1 d D U P A 2
H21D H 0.951416 0.746825 0.308319 0.041 Uiso 0.509(3) 1 calc R U P A 2
H21E H 1.068745 0.735691 0.265051 0.041 Uiso 0.509(3) 1 calc R U P A 2
H21F H 0.969135 0.614419 0.296330 0.041 Uiso 0.509(3) 1 calc R U P A 2
C22* C 0.4744(5) 0.1978(5) 0.1790(3) 0.0284(11) Uani 0.509(3) 1 d D U P A 2
H22C H 0.428830 0.255459 0.163992 0.034 Uiso 0.509(3) 1 calc R U P A 2
H22D H 0.504832 0.177544 0.125267 0.034 Uiso 0.509(3) 1 calc R U P A 2
Si1* Si 0.34653(17) 0.05186(16) 0.19102(17) 0.0234(4) Uani 0.509(3) 1 d . U P A 2
C23* C 0.2943(5) 0.0672(5) 0.2992(3) 0.0371(13) Uani 0.509(3) 1 d D U P A 2
H23D H 0.370371 0.089284 0.347551 0.056 Uiso 0.509(3) 1 calc R U P A 2
H23E H 0.226674 -0.013363 0.305057 0.056 Uiso 0.509(3) 1 calc R U P A 2
H23F H 0.258734 0.133780 0.301452 0.056 Uiso 0.509(3) 1 calc R U P A 2
C24* C 0.4022(6) -0.0847(6) 0.1870(4) 0.0438(15) Uani 0.509(3) 1 d D U P A 2
H24D H 0.472628 -0.070120 0.238001 0.066 Uiso 0.509(3) 1 calc R U P A 2
H24E H 0.435019 -0.091965 0.132638 0.066 Uiso 0.509(3) 1 calc R U P A 2
H24F H 0.328091 -0.163147 0.188139 0.066 Uiso 0.509(3) 1 calc R U P A 2
C25* C 0.1934(9) -0.0006(13) 0.1022(6) 0.033(2) Uani 0.509(3) 1 d D U P A 2
H25D H 0.217334 -0.002728 0.044206 0.050 Uiso 0.509(3) 1 calc R U P A 2
H25E H 0.149456 0.058918 0.107912 0.050 Uiso 0.509(3) 1 calc R U P A 2
H25F H 0.133908 -0.085376 0.108361 0.050 Uiso 0.509(3) 1 calc R U P A 2
C26 C 0.6775(2) 0.5101(2) 0.36901(14) 0.0225(5) Uani 1 1 d . . . . .
H26A H 0.672835 0.490645 0.429609 0.027 Uiso 1 1 calc R U . . .
H26B H 0.765783 0.575719 0.371921 0.027 Uiso 1 1 calc R U . . .
Si2 Si 0.55777(6) 0.58202(6) 0.33828(4) 0.02455(15) Uani 1 1 d . . . . .
C27 C 0.5368(3) 0.5987(3) 0.21879(16) 0.0377(6) Uani 1 1 d . . . . .
H27A H 0.505697 0.515022 0.183166 0.057 Uiso 1 1 calc R U . . .
H27B H 0.621248 0.652436 0.206200 0.057 Uiso 1 1 calc R U . . .
H27C H 0.472388 0.637550 0.204350 0.057 Uiso 1 1 calc R U . . .
C28 C 0.6014(3) 0.7439(3) 0.40013(19) 0.0524(8) Uani 1 1 d . . . . .
H28A H 0.685895 0.801025 0.389613 0.079 Uiso 1 1 calc R U . . .
H28B H 0.608140 0.739305 0.463311 0.079 Uiso 1 1 calc R U . . .
H28C H 0.533107 0.775876 0.379794 0.079 Uiso 1 1 calc R U . . .
C29 C 0.3947(3) 0.4799(3) 0.3593(2) 0.0611(10) Uani 1 1 d . . . . .
H29A H 0.365426 0.395730 0.324623 0.092 Uiso 1 1 calc R U . . .
H29B H 0.330495 0.518087 0.342177 0.092 Uiso 1 1 calc R U . . .
H29C H 0.402558 0.472318 0.422105 0.092 Uiso 1 1 calc R U . . .
O1 O 0.6842(15) 0.2269(16) 0.4082(8) 0.019(2) Uani 0.491(3) 1 d D U P A 1
C30 C 0.7402(6) 0.2856(7) 0.4998(5) 0.0243(15) Uani 0.491(3) 1 d . U P A 1
H30A H 0.706482 0.351227 0.516576 0.029 Uiso 0.491(3) 1 calc R U P A 1
H30B H 0.837369 0.324274 0.510135 0.029 Uiso 0.491(3) 1 calc R U P A 1
C31 C 0.6960(12) 0.1790(15) 0.5490(10) 0.049(3) Uani 0.491(3) 1 d . U P A 1
H31A H 0.605494 0.161295 0.558106 0.059 Uiso 0.491(3) 1 calc R U P A 1
H31B H 0.755563 0.195063 0.606824 0.059 Uiso 0.491(3) 1 calc R U P A 1
C32 C 0.7022(11) 0.0641(10) 0.4842(8) 0.039(3) Uani 0.491(3) 1 d . U P A 1
H32A H 0.791359 0.079522 0.473093 0.047 Uiso 0.491(3) 1 calc R U P A 1
H32B H 0.664297 -0.019403 0.503634 0.047 Uiso 0.491(3) 1 calc R U P A 1
C33 C 0.6161(6) 0.0828(7) 0.4112(5) 0.0244(15) Uani 0.491(3) 1 d . U P A 1
H33A H 0.526163 0.061364 0.422639 0.029 Uiso 0.491(3) 1 calc R U P A 1
H33B H 0.611764 0.031551 0.355524 0.029 Uiso 0.491(3) 1 calc R U P A 1
O1* O 0.6564(14) 0.2144(16) 0.4038(8) 0.019(2) Uani 0.509(3) 1 d D U P A 2
C30* C 0.6827(9) 0.2755(7) 0.4894(5) 0.0418(19) Uani 0.509(3) 1 d . U P A 2
H30C H 0.601971 0.280106 0.505775 0.050 Uiso 0.509(3) 1 calc R U P A 2
H30D H 0.749737 0.362431 0.496312 0.050 Uiso 0.509(3) 1 calc R U P A 2
C31* C 0.7402(11) 0.1842(14) 0.5528(9) 0.039(2) Uani 0.509(3) 1 d . U P A 2
H31C H 0.830879 0.233273 0.585845 0.047 Uiso 0.509(3) 1 calc R U P A 2
H31D H 0.683016 0.150729 0.595143 0.047 Uiso 0.509(3) 1 calc R U P A 2
C32* C 0.7370(9) 0.0946(9) 0.4970(7) 0.0306(19) Uani 0.509(3) 1 d . U P A 2
H32C H 0.690909 0.012832 0.516457 0.037 Uiso 0.509(3) 1 calc R U P A 2
H32D H 0.828294 0.102215 0.496480 0.037 Uiso 0.509(3) 1 calc R U P A 2
C33* C 0.6694(7) 0.0926(7) 0.4034(5) 0.0284(15) Uani 0.509(3) 1 d . U P A 2
H33C H 0.723201 0.082173 0.360554 0.034 Uiso 0.509(3) 1 calc R U P A 2
H33D H 0.582080 0.022428 0.387605 0.034 Uiso 0.509(3) 1 calc R U P A 2

loop_
_atom_site_aniso_label
_atom_site_aniso_U_11
_atom_site_aniso_U_22
_atom_site_aniso_U_33
_atom_site_aniso_U_23
_atom_site_aniso_U_13
_atom_site_aniso_U_12
Y1 0.03372(13) 0.01908(12) 0.01923(11) 0.00014(8) -0.00609(9) 0.01623(9)
N1 0.044(4) 0.021(3) 0.018(4) 0.003(2) -0.001(3) 0.023(3)
N2 0.033(3) 0.024(3) 0.017(3) 0.001(2) 0.000(2) 0.022(3)
C1 0.026(3) 0.017(4) 0.013(3) -0.007(2) -0.007(2) 0.014(3)
C2 0.029(2) 0.015(2) 0.016(2) -0.0027(17) 0.0000(17) 0.0124(18)
C3 0.034(4) 0.023(4) 0.012(2) -0.004(2) 0.000(2) 0.018(3)
C4 0.027(3) 0.023(3) 0.021(3) -0.003(2) 0.003(2) 0.016(2)
C5 0.034(4) 0.023(3) 0.030(3) 0.004(3) 0.004(3) 0.020(3)
C6 0.025(3) 0.024(3) 0.020(3) 0.012(2) 0.004(2) 0.015(2)
C7 0.027(4) 0.034(3) 0.019(3) 0.012(3) 0.014(2) 0.012(3)
C8 0.022(3) 0.053(4) 0.025(4) 0.019(3) 0.000(3) 0.016(3)
C9 0.038(3) 0.049(3) 0.044(3) 0.035(3) 0.020(3) 0.031(3)
C10 0.030(3) 0.025(3) 0.040(3) 0.022(2) 0.021(2) 0.018(2)
C11 0.024(3) 0.019(2) 0.029(3) 0.012(2) 0.011(2) 0.012(2)
C12 0.019(6) 0.047(5) 0.031(8) 0.006(5) 0.007(5) 0.005(5)
C13 0.032(3) 0.026(3) 0.031(3) 0.004(2) 0.012(2) 0.010(3)
C14 0.021(3) 0.018(3) 0.017(3) -0.0010(19) 0.005(2) 0.009(2)
C15 0.013(3) 0.015(3) 0.013(2) -0.0011(19) -0.0012(19) 0.006(2)
C16 0.013(3) 0.025(3) 0.017(2) 0.001(2) 0.000(2) 0.008(2)
C17 0.023(3) 0.021(3) 0.010(2) 0.004(2) 0.004(2) 0.014(3)
C18 0.017(3) 0.017(2) 0.011(3) -0.001(2) 0.004(2) 0.007(2)
C19 0.012(3) 0.029(3) 0.018(3) 0.000(2) -0.001(2) 0.009(2)
C20 0.018(3) 0.019(3) 0.024(3) 0.001(2) -0.003(2) 0.004(2)
C21 0.016(5) 0.025(4) 0.022(4) 0.002(3) 0.003(3) 0.005(3)
C22 0.027(3) 0.027(2) 0.017(2) -0.003(2) 0.003(2) 0.009(2)
Si1 0.0186(7) 0.0212(8) 0.0201(10) 0.0038(8) 0.0020(8) 0.0045(6)
C23 0.027(4) 0.023(4) 0.040(4) -0.002(3) 0.003(3) 0.009(4)
C24 0.039(3) 0.031(3) 0.035(3) 0.015(2) 0.004(3) 0.007(3)
C25 0.027(2) 0.025(3) 0.027(2) 0.0020(19) 0.006(2) 0.009(2)
N1* 0.041(3) 0.026(3) 0.022(4) 0.007(3) 0.002(3) 0.026(3)
N2* 0.040(3) 0.018(3) 0.012(3) -0.001(2) 0.001(2) 0.021(2)
C1* 0.033(3) 0.013(3) 0.012(3) -0.002(2) -0.006(2) 0.012(3)
C2* 0.028(2) 0.016(2) 0.017(2) -0.0022(17) -0.0009(17) 0.0155(19)
C3* 0.039(4) 0.029(4) 0.020(3) -0.005(2) 0.000(2) 0.020(3)
C4* 0.030(3) 0.024(3) 0.025(3) 0.000(3) 0.003(3) 0.015(3)
C5* 0.044(4) 0.026(4) 0.021(3) 0.001(3) 0.005(3) 0.027(3)
C6* 0.025(3) 0.018(2) 0.014(2) 0.0064(19) 0.008(2) 0.013(2)
C7* 0.021(3) 0.026(3) 0.018(3) 0.006(3) -0.001(3) 0.011(2)
C8* 0.031(4) 0.055(4) 0.021(3) 0.012(3) 0.009(3) 0.028(3)
C9* 0.050(4) 0.045(3) 0.037(3) 0.026(2) 0.011(3) 0.034(3)
C10* 0.046(4) 0.024(3) 0.048(3) 0.018(2) 0.020(3) 0.020(3)
C11* 0.030(3) 0.025(3) 0.022(2) 0.0089(19) 0.009(2) 0.014(2)
C12* 0.031(8) 0.026(4) 0.025(6) -0.007(4) 0.004(5) 0.005(4)
C13* 0.043(4) 0.029(3) 0.037(3) -0.006(2) -0.002(3) 0.015(3)
C14* 0.016(3) 0.024(3) 0.016(2) 0.006(2) 0.0045(17) 0.016(2)
C15* 0.024(3) 0.025(3) 0.023(3) 0.005(2) 0.007(2) 0.014(3)
C16* 0.029(4) 0.038(4) 0.015(2) 0.007(2) 0.003(2) 0.024(3)
C17* 0.042(4) 0.028(3) 0.031(4) 0.012(3) 0.018(3) 0.024(3)
C18* 0.035(3) 0.022(3) 0.029(3) 0.003(2) 0.018(3) 0.016(2)
C19* 0.022(2) 0.017(2) 0.017(2) 0.0008(16) 0.0110(17) 0.0110(17)
C20* 0.023(4) 0.042(4) 0.027(3) 0.014(3) 0.000(3) 0.011(3)
C21* 0.025(5) 0.024(4) 0.028(4) 0.002(3) 0.001(3) 0.006(3)
C22* 0.035(3) 0.034(3) 0.016(2) 0.001(2) 0.006(2) 0.013(2)
Si1* 0.0212(7) 0.0214(7) 0.0267(11) 0.0028(8) 0.0060(8) 0.0068(6)
C23* 0.040(3) 0.035(3) 0.039(3) 0.011(2) 0.022(2) 0.011(2)
C24* 0.047(4) 0.036(3) 0.048(4) -0.002(3) -0.001(3) 0.021(3)
C25* 0.032(4) 0.024(4) 0.044(4) 0.003(3) 0.005(3) 0.012(3)
C26 0.0200(11) 0.0231(11) 0.0269(11) 0.0036(9) 0.0033(9) 0.0116(9)
Si2 0.0252(3) 0.0285(3) 0.0301(3) 0.0112(3) 0.0110(3) 0.0183(3)
C27 0.0396(15) 0.0506(17) 0.0327(13) 0.0100(12) 0.0041(12) 0.0292(13)
C28 0.087(2) 0.0504(19) 0.0446(16) 0.0068(14) 0.0149(17) 0.0541(18)
C29 0.0339(16) 0.084(3) 0.086(2) 0.049(2) 0.0282(17) 0.0334(17)
O1 0.013(6) 0.016(3) 0.023(3) 0.002(2) -0.005(3) 0.004(4)
C30 0.025(3) 0.027(3) 0.016(3) 0.0001(19) -0.005(3) 0.010(3)
C31 0.084(8) 0.042(4) 0.027(4) 0.010(3) 0.014(6) 0.028(6)
C32 0.049(6) 0.022(4) 0.030(4) -0.001(3) -0.009(3) 0.003(3)
C33 0.025(3) 0.018(2) 0.027(3) 0.005(2) 0.003(3) 0.004(3)
O1* 0.008(5) 0.015(3) 0.027(3) 0.004(2) -0.006(2) 0.000(3)
C30* 0.081(6) 0.025(3) 0.026(3) 0.012(2) 0.018(4) 0.024(4)
C31* 0.054(5) 0.037(4) 0.023(3) 0.006(2) -0.007(4) 0.018(4)
C32* 0.027(4) 0.044(5) 0.032(4) 0.018(3) 0.005(3) 0.023(4)
C33* 0.044(4) 0.018(3) 0.031(3) 0.010(2) 0.015(3) 0.016(3)

loop_
_atom_type_symbol
_atom_type_description
_atom_type_scat_dispersion_real
_atom_type_scat_dispersion_imag
_atom_type_scat_source
C C 0.0033 0.0016 'International Tables Vol C Tables 4.2.6.8 and 6.1.1.4'
H H 0.0000 0.0000 'International Tables Vol C Tables 4.2.6.8 and 6.1.1.4'
N N 0.0061 0.0033 'International Tables Vol C Tables 4.2.6.8 and 6.1.1.4'
O O 0.0106 0.0060 'International Tables Vol C Tables 4.2.6.8 and 6.1.1.4'
Si Si 0.0817 0.0704 'International Tables Vol C Tables 4.2.6.8 and 6.1.1.4'
Y Y -2.7962 3.5667 'International Tables Vol C Tables 4.2.6.8 and 6.1.1.4'

loop_
_geom_angle_atom_site_label_1
_geom_angle_atom_site_label_2
_geom_angle_atom_site_label_3
_geom_angle
_geom_angle_site_symmetry_1
_geom_angle_site_symmetry_3
_geom_angle_publ_flag
N2 Y1 N1 57.99(15) . . ?
N2 Y1 O1 138.1(4) . . ?
N1 Y1 O1 82.9(5) . . ?
C22* Y1 O1* 104.5(4) . . ?
C22* Y1 N2* 103.1(2) . . ?
O1* Y1 N2* 142.5(4) . . ?
C22* Y1 N1* 113.5(3) . . ?
O1* Y1 N1* 91.5(5) . . ?
N2* Y1 N1* 54.01(14) . . ?
N2 Y1 C26 101.1(2) . . ?
N1 Y1 C26 127.2(3) . . ?
C22* Y1 C26 120.75(15) . . ?
O1 Y1 C26 90.4(5) . . ?
O1* Y1 C26 91.4(5) . . ?
N2* Y1 C26 95.87(19) . . ?
N1* Y1 C26 122.8(2) . . ?
N2 Y1 C22 114.9(3) . . ?
N1 Y1 C22 124.9(3) . . ?
O1 Y1 C22 99.1(4) . . ?
C26 Y1 C22 107.86(13) . . ?
N2 Y1 C1 29.09(11) . . ?
N1 Y1 C1 28.92(11) . . ?
O1 Y1 C1 110.8(5) . . ?
C26 Y1 C1 117.61(19) . . ?
C22 Y1 C1 124.1(2) . . ?
C22* Y1 C1* 110.5(2) . . ?
O1* Y1 C1* 117.3(5) . . ?
N2* Y1 C1* 27.13(10) . . ?
N1* Y1 C1* 26.88(11) . . ?
C26 Y1 C1* 111.28(17) . . ?
C1 N1 C6 135.2(5) . . ?
C1 N1 Y1 94.2(3) . . ?
C6 N1 Y1 130.3(4) . . ?
C1 N2 C14 135.9(5) . . ?
C1 N2 Y1 95.5(3) . . ?
C14 N2 Y1 128.5(4) . . ?
N1 C1 N2 112.3(4) . . ?
N1 C1 C2 125.7(4) . . ?
N2 C1 C2 122.0(4) . . ?
N1 C1 Y1 56.9(2) . . ?
N2 C1 Y1 55.4(2) . . ?
C2 C1 Y1 176.2(4) . . ?
C4 C2 C3 109.1(4) . . ?
C4 C2 C5 107.8(4) . . ?
C3 C2 C5 107.4(4) . . ?
C4 C2 C1 111.1(4) . . ?
C3 C2 C1 108.3(4) . . ?
C5 C2 C1 113.1(4) . . ?
C2 C3 H3A 109.5 . . ?
C2 C3 H3B 109.5 . . ?
H3A C3 H3B 109.5 . . ?
C2 C3 H3C 109.5 . . ?
H3A C3 H3C 109.5 . . ?
H3B C3 H3C 109.5 . . ?
C2 C4 H4A 109.5 . . ?
C2 C4 H4B 109.5 . . ?
H4A C4 H4B 109.5 . . ?
C2 C4 H4C 109.5 . . ?
H4A C4 H4C 109.5 . . ?
H4B C4 H4C 109.5 . . ?
C2 C5 H5A 109.5 . . ?
C2 C5 H5B 109.5 . . ?
H5A C5 H5B 109.5 . . ?
C2 C5 H5C 109.5 . . ?
H5A C5 H5C 109.5 . . ?
H5B C5 H5C 109.5 . . ?
C7 C6 C11 120.0 . . ?
C7 C6 N1 119.8(3) . . ?
C11 C6 N1 120.1(3) . . ?
C8 C7 C6 120.0 . . ?
C8 C7 C12 119.6(3) . . ?
C6 C7 C12 120.4(3) . . ?
C7 C8 C9 120.0 . . ?
C7 C8 H8A 120.0 . . ?
C9 C8 H8A 120.0 . . ?
C10 C9 C8 120.0 . . ?
C10 C9 H9A 120.0 . . ?
C8 C9 H9A 120.0 . . ?
C9 C10 C11 120.0 . . ?
C9 C10 H10A 120.0 . . ?
C11 C10 H10A 120.0 . . ?
C10 C11 C6 120.0 . . ?
C10 C11 C13 119.0(3) . . ?
C6 C11 C13 121.0(3) . . ?
C7 C12 H12A 109.5 . . ?
C7 C12 H12B 109.5 . . ?
H12A C12 H12B 109.5 . . ?
C7 C12 H12C 109.5 . . ?
H12A C12 H12C 109.5 . . ?
H12B C12 H12C 109.5 . . ?
C11 C13 H13A 109.5 . . ?
C11 C13 H13B 109.5 . . ?
H13A C13 H13B 109.5 . . ?
C11 C13 H13C 109.5 . . ?
H13A C13 H13C 109.5 . . ?
H13B C13 H13C 109.5 . . ?
C15 C14 C19 120.0 . . ?
C15 C14 N2 119.5(3) . . ?
C19 C14 N2 120.4(3) . . ?
C14 C15 C16 120.0 . . ?
C14 C15 C20 121.1(3) . . ?
C16 C15 C20 118.7(3) . . ?
C17 C16 C15 120.0 . . ?
C17 C16 H16A 120.0 . . ?
C15 C16 H16A 120.0 . . ?
C16 C17 C18 120.0 . . ?
C16 C17 H17A 120.0 . . ?
C18 C17 H17A 120.0 . . ?
C19 C18 C17 120.0 . . ?
C19 C18 H18A 120.0 . . ?
C17 C18 H18A 120.0 . . ?
C18 C19 C14 120.0 . . ?
C18 C19 C21 116.8(3) . . ?
C14 C19 C21 122.7(3) . . ?
C15 C20 H20A 109.5 . . ?
C15 C20 H20B 109.5 . . ?
H20A C20 H20B 109.5 . . ?
C15 C20 H20C 109.5 . . ?
H20A C20 H20C 109.5 . . ?
H20B C20 H20C 109.5 . . ?
C19 C21 H21A 109.5 . . ?
C19 C21 H21B 109.5 . . ?
H21A C21 H21B 109.5 . . ?
C19 C21 H21C 109.5 . . ?
H21A C21 H21C 109.5 . . ?
H21B C21 H21C 109.5 . . ?
Si1 C22 Y1 135.7(3) . . ?
Si1 C22 H22A 103.2 . . ?
Y1 C22 H22A 103.2 . . ?
Si1 C22 H22B 103.2 . . ?
Y1 C22 H22B 103.2 . . ?
H22A C22 H22B 105.2 . . ?
C23 Si1 C25 107.0(3) . . ?
C23 Si1 C24 106.6(4) . . ?
C25 Si1 C24 107.7(3) . . ?
C23 Si1 C22 113.4(5) . . ?
C25 Si1 C22 111.6(2) . . ?
C24 Si1 C22 110.4(3) . . ?
Si1 C23 H23A 109.5 . . ?
Si1 C23 H23B 109.5 . . ?
H23A C23 H23B 109.5 . . ?
Si1 C23 H23C 109.5 . . ?
H23A C23 H23C 109.5 . . ?
H23B C23 H23C 109.5 . . ?
Si1 C24 H24A 109.5 . . ?
Si1 C24 H24B 109.5 . . ?
H24A C24 H24B 109.5 . . ?
Si1 C24 H24C 109.5 . . ?
H24A C24 H24C 109.5 . . ?
H24B C24 H24C 109.5 . . ?
Si1 C25 H25A 109.5 . . ?
Si1 C25 H25B 109.5 . . ?
H25A C25 H25B 109.5 . . ?
Si1 C25 H25C 109.5 . . ?
H25A C25 H25C 109.5 . . ?
H25B C25 H25C 109.5 . . ?
C1* N1* C6* 127.8(4) . . ?
C1* N1* Y1 99.3(3) . . ?
C6* N1* Y1 132.5(4) . . ?
C1* N2* C14* 127.2(4) . . ?
C1* N2* Y1 99.2(3) . . ?
C14* N2* Y1 133.5(3) . . ?
N1* C1* N2* 107.5(4) . . ?
N1* C1* C2* 127.2(4) . . ?
N2* C1* C2* 125.1(4) . . ?
N1* C1* Y1 53.8(2) . . ?
N2* C1* Y1 53.6(2) . . ?
C2* C1* Y1 174.9(5) . . ?
C4* C2* C3* 108.7(4) . . ?
C4* C2* C5* 106.8(4) . . ?
C3* C2* C5* 106.5(4) . . ?
C4* C2* C1* 111.6(4) . . ?
C3* C2* C1* 108.8(4) . . ?
C5* C2* C1* 114.3(4) . . ?
C2* C3* H3D 109.5 . . ?
C2* C3* H3E 109.5 . . ?
H3D C3* H3E 109.5 . . ?
C2* C3* H3F 109.5 . . ?
H3D C3* H3F 109.5 . . ?
H3E C3* H3F 109.5 . . ?
C2* C4* H4D 109.5 . . ?
C2* C4* H4E 109.5 . . ?
H4D C4* H4E 109.5 . . ?
C2* C4* H4F 109.5 . . ?
H4D C4* H4F 109.5 . . ?
H4E C4* H4F 109.5 . . ?
C2* C5* H5D 109.5 . . ?
C2* C5* H5E 109.5 . . ?
H5D C5* H5E 109.5 . . ?
C2* C5* H5F 109.5 . . ?
H5D C5* H5F 109.5 . . ?
H5E C5* H5F 109.5 . . ?
C7* C6* C11* 120.0 . . ?
C7* C6* N1* 118.7(3) . . ?
C11* C6* N1* 120.6(3) . . ?
C8* C7* C6* 120.0 . . ?
C8* C7* C12* 119.7(3) . . ?
C6* C7* C12* 120.3(3) . . ?
C7* C8* C9* 120.0 . . ?
C7* C8* H8B 120.0 . . ?
C9* C8* H8B 120.0 . . ?
C10* C9* C8* 120.0 . . ?
C10* C9* H9B 120.0 . . ?
C8* C9* H9B 120.0 . . ?
C9* C10* C11* 120.0 . . ?
C9* C10* H10B 120.0 . . ?
C11* C10* H10B 120.0 . . ?
C10* C11* C6* 120.0 . . ?
C10* C11* C13* 119.2(3) . . ?
C6* C11* C13* 120.8(3) . . ?
C7* C12* H12D 109.5 . . ?
C7* C12* H12E 109.5 . . ?
H12D C12* H12E 109.5 . . ?
C7* C12* H12F 109.5 . . ?
H12D C12* H12F 109.5 . . ?
H12E C12* H12F 109.5 . . ?
C11* C13* H13D 109.5 . . ?
C11* C13* H13E 109.5 . . ?
H13D C13* H13E 109.5 . . ?
C11* C13* H13F 109.5 . . ?
H13D C13* H13F 109.5 . . ?
H13E C13* H13F 109.5 . . ?
C15* C14* C19* 120.0 . . ?
C15* C14* N2* 119.7(3) . . ?
C19* C14* N2* 119.4(3) . . ?
C14* C15* C16* 120.0 . . ?
C14* C15* C20* 122.4(3) . . ?
C16* C15* C20* 117.5(3) . . ?
C17* C16* C15* 120.0 . . ?
C17* C16* H16B 120.0 . . ?
C15* C16* H16B 120.0 . . ?
C18* C17* C16* 120.0 . . ?
C18* C17* H17B 120.0 . . ?
C16* C17* H17B 120.0 . . ?
C17* C18* C19* 120.0 . . ?
C17* C18* H18B 120.0 . . ?
C19* C18* H18B 120.0 . . ?
C18* C19* C14* 120.0 . . ?
C18* C19* C21* 116.9(3) . . ?
C14* C19* C21* 123.1(3) . . ?
C15* C20* H20D 109.5 . . ?
C15* C20* H20E 109.5 . . ?
H20D C20* H20E 109.5 . . ?
C15* C20* H20F 109.5 . . ?
H20D C20* H20F 109.5 . . ?
H20E C20* H20F 109.5 . . ?
C19* C21* H21D 109.5 . . ?
C19* C21* H21E 109.5 . . ?
H21D C21* H21E 109.5 . . ?
C19* C21* H21F 109.5 . . ?
H21D C21* H21F 109.5 . . ?
H21E C21* H21F 109.5 . . ?
Si1* C22* Y1 128.2(3) . . ?
Si1* C22* H22C 105.2 . . ?
Y1 C22* H22C 105.2 . . ?
Si1* C22* H22D 105.2 . . ?
Y1 C22* H22D 105.2 . . ?
H22C C22* H22D 106.0 . . ?
C22* Si1* C23* 110.8(3) . . ?
C22* Si1* C24* 112.0(3) . . ?
C23* Si1* C24* 107.6(3) . . ?
C22* Si1* C25* 114.2(4) . . ?
C23* Si1* C25* 106.8(3) . . ?
C24* Si1* C25* 105.1(4) . . ?
Si1* C23* H23D 109.5 . . ?
Si1* C23* H23E 109.5 . . ?
H23D C23* H23E 109.5 . . ?
Si1* C23* H23F 109.5 . . ?
H23D C23* H23F 109.5 . . ?
H23E C23* H23F 109.5 . . ?
Si1* C24* H24D 109.5 . . ?
Si1* C24* H24E 109.5 . . ?
H24D C24* H24E 109.5 . . ?
Si1* C24* H24F 109.5 . . ?
H24D C24* H24F 109.5 . . ?
H24E C24* H24F 109.5 . . ?
Si1* C25* H25D 109.5 . . ?
Si1* C25* H25E 109.5 . . ?
H25D C25* H25E 109.5 . . ?
Si1* C25* H25F 109.5 . . ?
H25D C25* H25F 109.5 . . ?
H25E C25* H25F 109.5 . . ?
Si2 C26 Y1 120.49(11) . . ?
Si2 C26 H26A 107.2 . . ?
Y1 C26 H26A 107.2 . . ?
Si2 C26 H26B 107.2 . . ?
Y1 C26 H26B 107.2 . . ?
H26A C26 H26B 106.8 . . ?
C26 Si2 C29 109.59(12) . . ?
C26 Si2 C27 111.34(11) . . ?
C29 Si2 C27 107.98(14) . . ?
C26 Si2 C28 114.43(12) . . ?
C29 Si2 C28 106.99(16) . . ?
C27 Si2 C28 106.21(12) . . ?
Si2 C27 H27A 109.5 . . ?
Si2 C27 H27B 109.5 . . ?
H27A C27 H27B 109.5 . . ?
Si2 C27 H27C 109.5 . . ?
H27A C27 H27C 109.5 . . ?
H27B C27 H27C 109.5 . . ?
Si2 C28 H28A 109.5 . . ?
Si2 C28 H28B 109.5 . . ?
H28A C28 H28B 109.5 . . ?
Si2 C28 H28C 109.5 . . ?
H28A C28 H28C 109.5 . . ?
H28B C28 H28C 109.5 . . ?
Si2 C29 H29A 109.5 . . ?
Si2 C29 H29B 109.5 . . ?
H29A C29 H29B 109.5 . . ?
Si2 C29 H29C 109.5 . . ?
H29A C29 H29C 109.5 . . ?
H29B C29 H29C 109.5 . . ?
C30 O1 C33 105.5(5) . . ?
C30 O1 Y1 129.5(10) . . ?
C33 O1 Y1 124.4(8) . . ?
O1 C30 C31 103.2(8) . . ?
O1 C30 H30A 111.1 . . ?
C31 C30 H30A 111.1 . . ?
O1 C30 H30B 111.1 . . ?
C31 C30 H30B 111.1 . . ?
H30A C30 H30B 109.1 . . ?
C30 C31 C32 102.1(11) . . ?
C30 C31 H31A 111.4 . . ?
C32 C31 H31A 111.4 . . ?
C30 C31 H31B 111.4 . . ?
C32 C31 H31B 111.4 . . ?
H31A C31 H31B 109.2 . . ?
C33 C32 C31 92.1(9) . . ?
C33 C32 H32A 113.3 . . ?
C31 C32 H32A 113.3 . . ?
C33 C32 H32B 113.3 . . ?
C31 C32 H32B 113.3 . . ?
H32A C32 H32B 110.6 . . ?
C32 C33 O1 102.1(7) . . ?
C32 C33 H33A 111.3 . . ?
O1 C33 H33A 111.3 . . ?
C32 C33 H33B 111.3 . . ?
O1 C33 H33B 111.3 . . ?
H33A C33 H33B 109.2 . . ?
C30* O1* C33* 110.7(6) . . ?
C30* O1* Y1 122.6(10) . . ?
C33* O1* Y1 123.4(11) . . ?
O1* C30* C31* 104.4(9) . . ?
O1* C30* H30C 110.9 . . ?
C31* C30* H30C 110.9 . . ?
O1* C30* H30D 110.9 . . ?
C31* C30* H30D 110.9 . . ?
H30C C30* H30D 108.9 . . ?
C32* C31* C30* 103.9(10) . . ?
C32* C31* H31C 111.0 . . ?
C30* C31* H31C 111.0 . . ?
C32* C31* H31D 111.0 . . ?
C30* C31* H31D 111.0 . . ?
H31C C31* H31D 109.0 . . ?
C31* C32* C33* 114.2(9) . . ?
C31* C32* H32C 108.7 . . ?
C33* C32* H32C 108.7 . . ?
C31* C32* H32D 108.7 . . ?
C33* C32* H32D 108.7 . . ?
H32C C32* H32D 107.6 . . ?
O1* C33* C32* 105.2(8) . . ?
O1* C33* H33C 110.7 . . ?
C32* C33* H33C 110.7 . . ?
O1* C33* H33D 110.7 . . ?
C32* C33* H33D 110.7 . . ?
H33C C33* H33D 108.8 . . ?

loop_
_geom_bond_atom_site_label_1
_geom_bond_atom_site_label_2
_geom_bond_distance
_geom_bond_site_symmetry_2
_geom_bond_publ_flag
Y1 N2 2.262(5) . ?
Y1 N1 2.298(5) . ?
Y1 C22* 2.335(4) . ?
Y1 O1 2.354(5) . ?
Y1 O1* 2.354(5) . ?
Y1 N2* 2.388(4) . ?
Y1 N1* 2.395(4) . ?
Y1 C26 2.404(2) . ?
Y1 C22 2.454(4) . ?
Y1 C1 2.736(5) . ?
Y1 C1* 2.927(5) . ?
N1 C1 1.326(5) . ?
N1 C6 1.408(3) . ?
N2 C1 1.336(4) . ?
N2 C14 1.420(3) . ?
C1 C2 1.550(5) . ?
C2 C4 1.527(6) . ?
C2 C3 1.532(5) . ?
C2 C5 1.543(4) . ?
C3 H3A 0.9800 . ?
C3 H3B 0.9800 . ?
C3 H3C 0.9800 . ?
C4 H4A 0.9800 . ?
C4 H4B 0.9800 . ?
C4 H4C 0.9800 . ?
C5 H5A 0.9800 . ?
C5 H5B 0.9800 . ?
C5 H5C 0.9800 . ?
C6 C7 1.3900 . ?
C6 C11 1.3900 . ?
C7 C8 1.3900 . ?
C7 C12 1.504(5) . ?
C8 C9 1.3900 . ?
C8 H8A 0.9500 . ?
C9 C10 1.3900 . ?
C9 H9A 0.9500 . ?
C10 C11 1.3900 . ?
C10 H10A 0.9500 . ?
C11 C13 1.510(4) . ?
C12 H12A 0.9800 . ?
C12 H12B 0.9800 . ?
C12 H12C 0.9800 . ?
C13 H13A 0.9800 . ?
C13 H13B 0.9800 . ?
C13 H13C 0.9800 . ?
C14 C15 1.3900 . ?
C14 C19 1.3900 . ?
C15 C16 1.3900 . ?
C15 C20 1.503(4) . ?
C16 C17 1.3900 . ?
C16 H16A 0.9500 . ?
C17 C18 1.3900 . ?
C17 H17A 0.9500 . ?
C18 C19 1.3900 . ?
C18 H18A 0.9500 . ?
C19 C21 1.522(5) . ?
C20 H20A 0.9800 . ?
C20 H20B 0.9800 . ?
C20 H20C 0.9800 . ?
C21 H21A 0.9800 . ?
C21 H21B 0.9800 . ?
C21 H21C 0.9800 . ?
C22 Si1 1.878(5) . ?
C22 H22A 0.9900 . ?
C22 H22B 0.9900 . ?
Si1 C23 1.873(5) . ?
Si1 C25 1.875(4) . ?
Si1 C24 1.877(4) . ?
C23 H23A 0.9800 . ?
C23 H23B 0.9800 . ?
C23 H23C 0.9800 . ?
C24 H24A 0.9800 . ?
C24 H24B 0.9800 . ?
C24 H24C 0.9800 . ?
C25 H25A 0.9800 . ?
C25 H25B 0.9800 . ?
C25 H25C 0.9800 . ?
N1* C1* 1.341(5) . ?
N1* C6* 1.421(3) . ?
N2* C1* 1.352(4) . ?
N2* C14* 1.439(3) . ?
C1* C2* 1.550(5) . ?
C2* C4* 1.529(6) . ?
C2* C3* 1.534(5) . ?
C2* C5* 1.547(4) . ?
C3* H3D 0.9800 . ?
C3* H3E 0.9800 . ?
C3* H3F 0.9800 . ?
C4* H4D 0.9800 . ?
C4* H4E 0.9800 . ?
C4* H4F 0.9800 . ?
C5* H5D 0.9800 . ?
C5* H5E 0.9800 . ?
C5* H5F 0.9800 . ?
C6* C7* 1.3900 . ?
C6* C11* 1.3900 . ?
C7* C8* 1.3900 . ?
C7* C12* 1.505(5) . ?
C8* C9* 1.3900 . ?
C8* H8B 0.9500 . ?
C9* C10* 1.3900 . ?
C9* H9B 0.9500 . ?
C10* C11* 1.3900 . ?
C10* H10B 0.9500 . ?
C11* C13* 1.512(4) . ?
C12* H12D 0.9800 . ?
C12* H12E 0.9800 . ?
C12* H12F 0.9800 . ?
C13* H13D 0.9800 . ?
C13* H13E 0.9800 . ?
C13* H13F 0.9800 . ?
C14* C15* 1.3900 . ?
C14* C19* 1.3900 . ?
C15* C16* 1.3900 . ?
C15* C20* 1.504(5) . ?
C16* C17* 1.3900 . ?
C16* H16B 0.9500 . ?
C17* C18* 1.3900 . ?
C17* H17B 0.9500 . ?
C18* C19* 1.3900 . ?
C18* H18B 0.9500 . ?
C19* C21* 1.521(5) . ?
C20* H20D 0.9800 . ?
C20* H20E 0.9800 . ?
C20* H20F 0.9800 . ?
C21* H21D 0.9800 . ?
C21* H21E 0.9800 . ?
C21* H21F 0.9800 . ?
C22* Si1* 1.809(5) . ?
C22* H22C 0.9900 . ?
C22* H22D 0.9900 . ?
Si1* C23* 1.878(5) . ?
Si1* C24* 1.882(5) . ?
Si1* C25* 1.887(8) . ?
C23* H23D 0.9800 . ?
C23* H23E 0.9800 . ?
C23* H23F 0.9800 . ?
C24* H24D 0.9800 . ?
C24* H24E 0.9800 . ?
C24* H24F 0.9800 . ?
C25* H25D 0.9800 . ?
C25* H25E 0.9800 . ?
C25* H25F 0.9800 . ?
C26 Si2 1.830(2) . ?
C26 H26A 0.9900 . ?
C26 H26B 0.9900 . ?
Si2 C29 1.867(3) . ?
Si2 C27 1.869(2) . ?
Si2 C28 1.874(3) . ?
C27 H27A 0.9800 . ?
C27 H27B 0.9800 . ?
C27 H27C 0.9800 . ?
C28 H28A 0.9800 . ?
C28 H28B 0.9800 . ?
C28 H28C 0.9800 . ?
C29 H29A 0.9800 . ?
C29 H29B 0.9800 . ?
C29 H29C 0.9800 . ?
O1 C30 1.459(16) . ?
O1 C33 1.556(17) . ?
C30 C31 1.467(18) . ?
C30 H30A 0.9900 . ?
C30 H30B 0.9900 . ?
C31 C32 1.62(2) . ?
C31 H31A 0.9900 . ?
C31 H31B 0.9900 . ?
C32 C33 1.449(13) . ?
C32 H32A 0.9900 . ?
C32 H32B 0.9900 . ?
C33 H33A 0.9900 . ?
C33 H33B 0.9900 . ?
O1* C30* 1.388(18) . ?
O1* C33* 1.45(2) . ?
C30* C31* 1.713(16) . ?
C30* H30C 0.9900 . ?
C30* H30D 0.9900 . ?
C31* C32* 1.276(18) . ?
C31* H31C 0.9900 . ?
C31* H31D 0.9900 . ?
C32* C33* 1.524(12) . ?
C32* H32C 0.9900 . ?
C32* H32D 0.9900 . ?
C33* H33C 0.9900 . ?
C33* H33D 0.9900 . ?
